data_2217085
loop_
_publ_author_name
'Siero\'n, Les\/law'

_publ_section_title
;
 1<i>H</i>-Benzotriazol-3-ium
 (1<i>H</i>-benzotriazole-\k<i>N</i>^3^)trichloridocobaltate(II)
 monohydrate: a reformulation
;
_journal_coeditor_code HB2664
_journal_issue 1
_journal_name_full 'Acta Crystallographica Section E'
_journal_page_first m58
_journal_page_last m58
_journal_paper_doi 10.1107/S1600536807063131
_journal_volume 64
_journal_year 2008
_chemical_formula_iupac '(C6 H6 N3) [Co Cl3 (C6 H5 N3)], H2 O'
_chemical_formula_moiety 'C6 H6 N3 +, C6 H5 Cl3 Co N3 -, H2 O'
_chemical_formula_sum 'C12 H13 Cl3 Co N6 O'
_chemical_formula_weight 422.56
_chemical_name_systematic
;
1<i>H</i>-Benzotriazol-3-ium
(1<i>H</i>-benzotriazole-\k<i>N</i>^3^)trichloridocobalt(II) monohydrate
;
_space_group_IT_number 1
_symmetry_cell_setting triclinic
_symmetry_space_group_name_Hall 'P 1'
_symmetry_space_group_name_H-M 'P 1'
_atom_sites_solution_hydrogens difmap
_atom_sites_solution_primary direct
_atom_sites_solution_secondary direct
_cell_angle_alpha 95.450(13)
_cell_angle_beta 95.962(8)
_cell_angle_gamma 103.989(9)
_cell_formula_units_Z 2
_cell_length_a 6.8760(8)
_cell_length_b 7.8033(12)
_cell_length_c 16.657(3)
_cell_measurement_reflns_used 28
_cell_measurement_temperature 293(2)
_cell_measurement_theta_max 12.6
_cell_measurement_theta_min 5.3
_cell_volume 855.8(2)
_computing_cell_refinement 'XSCANS (Bruker, 1997)'
_computing_data_collection 'XSCANS (Bruker, 1997)'
_computing_data_reduction 'XSCANS (Bruker, 1997)'
_computing_molecular_graphics 'SHELXTL (Bruker, 2003)'
_computing_publication_material 'PLATON (Spek, 2003)'
_computing_structure_refinement 'SHELXTL (Bruker, 2003)'
_computing_structure_solution 'SHELXTL (Bruker, 2003)'
_diffrn_ambient_temperature 293(2)
_diffrn_measured_fraction_theta_full 0.987
_diffrn_measured_fraction_theta_max 0.987
_diffrn_measurement_device_type 'Bruker P4'
_diffrn_measurement_method \w
_diffrn_radiation_monochromator graphite
_diffrn_radiation_source 'fine-focus sealed tube'
_diffrn_radiation_type MoK\a
_diffrn_radiation_wavelength 0.71073
_diffrn_reflns_av_R_equivalents 0.078
_diffrn_reflns_av_sigmaI/netI 0.0274
_diffrn_reflns_limit_h_max 1
_diffrn_reflns_limit_h_min -8
_diffrn_reflns_limit_k_max 10
_diffrn_reflns_limit_k_min -9
_diffrn_reflns_limit_l_max 21
_diffrn_reflns_limit_l_min -21
_diffrn_reflns_number 4906
_diffrn_reflns_reduction_process
;
;
_diffrn_reflns_theta_full 27.50
_diffrn_reflns_theta_max 27.50
_diffrn_reflns_theta_min 2.48
_diffrn_standards_decay_% 0
_diffrn_standards_interval_count 100
_diffrn_standards_number 3
_exptl_absorpt_coefficient_mu 1.482
_exptl_absorpt_correction_T_max 0.744
_exptl_absorpt_correction_T_min 0.611
_exptl_absorpt_correction_type psi-scan
_exptl_absorpt_process_details '(North <i>et al.</i>,  1968)'
_exptl_crystal_colour blue
_exptl_crystal_density_diffrn 1.640
_exptl_crystal_density_method 'Not measured'
_exptl_crystal_description Prism
_exptl_crystal_F_000 426
_exptl_crystal_size_max 0.40
_exptl_crystal_size_mid 0.40
_exptl_crystal_size_min 0.20
_refine_diff_density_max 0.340
_refine_diff_density_min -0.263
_refine_ls_abs_structure_details 'Flack (1983), 920 Friedel pairs'
_refine_ls_abs_structure_Flack -0.008(13)
_refine_ls_extinction_method none
_refine_ls_goodness_of_fit_ref 1.078
_refine_ls_hydrogen_treatment constr
_refine_ls_matrix_type full
_refine_ls_number_parameters 417
_refine_ls_number_reflns 4846
_refine_ls_number_restraints 3
_refine_ls_restrained_S_all 1.077
_refine_ls_R_factor_all 0.0321
_refine_ls_R_factor_gt 0.0288
_refine_ls_shift/su_max 0.000
_refine_ls_shift/su_mean 0.000
_refine_ls_structure_factor_coef Fsqd
_refine_ls_weighting_details 'calc w=1/[\s^2^(Fo^2^)+(0.0331P)^2^+0.2297P] where P=(Fo^2^+2Fc^2^)/3'
_refine_ls_weighting_scheme calc
_refine_ls_wR_factor_gt 0.0735
_refine_ls_wR_factor_ref 0.0784
_reflns_number_gt 4526
_reflns_number_total 4846
_reflns_threshold_expression I>2\s(I)
_cod_data_source_file hb2664.cif
_cod_data_source_block I
_cod_database_code 2217085
_cod_database_fobs_code 2217085

loop_
_symmetry_equiv_pos_site_id
_symmetry_equiv_pos_as_xyz
1 x,y,z

loop_
_atom_site_aniso_label
_atom_site_aniso_U_11
_atom_site_aniso_U_22
_atom_site_aniso_U_33
_atom_site_aniso_U_12
_atom_site_aniso_U_13
_atom_site_aniso_U_23
Co1 0.0523(3) 0.0539(2) 0.0332(2) 0.0160(2) 0.0026(2) 0.0071(2)
Cl1 0.0959(8) 0.0581(5) 0.0467(4) -0.0033(5) 0.0175(5) 0.0019(4)
Cl2 0.1015(9) 0.0690(6) 0.0423(4) 0.0284(6) 0.0096(5) -0.0074(4)
Cl3 0.0682(7) 0.1819(15) 0.0594(6) 0.0585(9) 0.0058(5) 0.0423(7)
N1 0.0503(16) 0.0458(13) 0.0372(12) 0.0171(13) 0.0039(12) 0.0076(10)
N2 0.0596(18) 0.0496(14) 0.0389(13) 0.0173(14) 0.0029(13) 0.0050(11)
N3 0.0563(18) 0.0541(15) 0.0365(12) 0.0166(15) 0.0054(13) 0.0034(11)
C4 0.060(2) 0.072(2) 0.055(2) 0.026(2) 0.0196(19) 0.0287(19)
C5 0.066(3) 0.061(2) 0.088(3) 0.024(2) 0.030(2) 0.038(2)
C6 0.065(3) 0.0468(19) 0.093(3) 0.0146(19) 0.019(2) 0.0109(19)
C7 0.057(2) 0.0533(18) 0.0544(19) 0.0098(18) 0.0087(18) -0.0001(15)
C8 0.0424(17) 0.0504(16) 0.0423(15) 0.0161(14) 0.0055(14) 0.0084(13)
C9 0.0431(18) 0.0526(16) 0.0426(15) 0.0169(15) 0.0089(14) 0.0118(13)
Co2 0.0625(3) 0.0495(2) 0.0336(2) 0.0159(2) 0.0033(2) 0.0060(2)
Cl4 0.1100(10) 0.0605(5) 0.0572(5) 0.0355(6) -0.0038(6) 0.0083(4)
Cl5 0.1390(14) 0.0598(6) 0.0697(7) 0.0027(8) -0.0386(8) -0.0015(5)
Cl6 0.0837(9) 0.1346(11) 0.0667(6) 0.0474(9) 0.0314(6) 0.0256(7)
N11 0.0564(17) 0.0426(13) 0.0350(11) 0.0145(13) 0.0044(12) 0.0038(10)
N12 0.069(2) 0.0467(14) 0.0382(13) 0.0191(15) 0.0004(14) 0.0000(11)
N13 0.069(2) 0.0590(16) 0.0355(12) 0.0233(16) 0.0014(14) -0.0013(11)
C14 0.061(2) 0.077(2) 0.0418(17) 0.027(2) 0.0099(17) 0.0230(17)
C15 0.067(3) 0.073(3) 0.062(2) 0.029(2) 0.017(2) 0.035(2)
C16 0.068(3) 0.0489(18) 0.069(2) 0.0182(19) 0.010(2) 0.0174(17)
C17 0.061(2) 0.0456(16) 0.0485(18) 0.0161(17) 0.0085(17) 0.0057(14)
C18 0.0440(17) 0.0461(15) 0.0353(14) 0.0155(14) 0.0053(13) 0.0083(11)
C19 0.048(2) 0.0568(18) 0.0362(14) 0.0211(16) 0.0094(14) 0.0070(13)
N21 0.065(2) 0.0601(17) 0.0392(14) 0.0147(16) -0.0007(15) 0.0087(12)
N22 0.069(2) 0.0514(16) 0.0605(19) 0.0148(16) -0.0018(18) 0.0115(14)
N23 0.0579(19) 0.0524(15) 0.0470(15) 0.0168(15) -0.0020(14) -0.0018(12)
C24 0.058(2) 0.078(2) 0.0472(18) 0.028(2) 0.0105(18) 0.0202(17)
C25 0.056(2) 0.073(3) 0.084(3) 0.024(2) 0.019(2) 0.040(2)
C26 0.055(2) 0.0473(19) 0.105(4) 0.0122(19) 0.005(2) 0.011(2)
C27 0.057(2) 0.0491(19) 0.071(3) 0.0143(18) -0.003(2) -0.0047(17)
C28 0.0429(18) 0.0501(17) 0.0452(16) 0.0122(15) 0.0032(14) 0.0064(13)
C29 0.0408(18) 0.0527(17) 0.0400(15) 0.0162(15) 0.0043(14) 0.0044(13)
N31 0.072(3) 0.0657(19) 0.0476(16) 0.0224(19) 0.0014(17) 0.0150(14)
N32 0.079(3) 0.063(2) 0.063(2) 0.0251(19) 0.0019(19) 0.0135(16)
N33 0.060(2) 0.0635(19) 0.0504(17) 0.0182(17) 0.0014(15) 0.0054(14)
C34 0.053(2) 0.088(3) 0.069(3) 0.023(2) 0.013(2) 0.034(2)
C35 0.069(3) 0.066(3) 0.109(4) 0.019(2) 0.019(3) 0.036(3)
C36 0.068(3) 0.056(2) 0.116(4) 0.013(2) 0.017(3) 0.005(2)
C37 0.069(3) 0.070(2) 0.065(2) 0.016(2) 0.011(2) -0.0019(19)
C38 0.052(2) 0.063(2) 0.0476(17) 0.0197(18) 0.0068(16) 0.0093(15)
C39 0.045(2) 0.0578(18) 0.0526(19) 0.0151(17) 0.0035(16) 0.0111(15)
O1 0.161(5) 0.126(4) 0.074(2) 0.015(4) 0.002(3) -0.019(2)
O2 0.187(6) 0.111(3) 0.065(2) 0.033(4) 0.016(3) -0.014(2)

loop_
_atom_site_type_symbol
_atom_site_label
_atom_site_fract_x
_atom_site_fract_y
_atom_site_fract_z
_atom_site_U_iso_or_equiv
_atom_site_thermal_displace_type
_atom_site_calc_flag
_atom_site_refinement_flags
_atom_site_occupancy
Co Co1 0.44420(6) 0.01369(5) 0.90042(3) 0.04620(10) Uani . . 1.000
Cl Cl1 0.1994(2) -0.24333(13) 0.89041(6) 0.0706(3) Uani . . 1.000
Cl Cl2 0.3415(2) 0.22168(14) 0.97717(6) 0.0707(4) Uani . . 1.000
Cl Cl3 0.7529(2) -0.0156(3) 0.93735(8) 0.0969(6) Uani . . 1.000
N N1 0.4450(5) 0.0908(4) 0.78758(16) 0.0436(8) Uani . . 1.000
N N2 0.3859(5) -0.0327(4) 0.72406(17) 0.0491(9) Uani . . 1.000
N N3 0.3929(5) 0.0501(4) 0.65771(17) 0.0487(9) Uani . . 1.000
C C4 0.4831(7) 0.3714(6) 0.6303(3) 0.0585(12) Uani . . 1.000
C C5 0.5466(8) 0.5379(6) 0.6726(3) 0.0669(16) Uani . . 1.000
C C6 0.5824(8) 0.5658(5) 0.7580(3) 0.0674(15) Uani . . 1.000
C C7 0.5560(6) 0.4277(5) 0.8042(2) 0.0560(11) Uani . . 1.000
C C8 0.4911(5) 0.2557(4) 0.7616(2) 0.0441(9) Uani . . 1.000
C C9 0.4567(5) 0.2298(5) 0.6770(2) 0.0446(9) Uani . . 1.000
Co Co2 0.55479(7) 0.48473(5) 0.39999(3) 0.04840(10) Uani . . 1.000
Cl Cl4 0.6620(2) 0.24123(14) 0.42163(7) 0.0745(4) Uani . . 1.000
Cl Cl5 0.7823(3) 0.72314(15) 0.46890(8) 0.0979(6) Uani . . 1.000
Cl Cl6 0.2402(2) 0.4745(2) 0.43067(8) 0.0891(5) Uani . . 1.000
N N11 0.5282(5) 0.5107(4) 0.27999(16) 0.0445(8) Uani . . 1.000
N N12 0.4780(6) 0.3689(4) 0.22487(17) 0.0514(9) Uani . . 1.000
N N13 0.4662(6) 0.4279(4) 0.15251(17) 0.0542(9) Uani . . 1.000
C C14 0.5165(7) 0.7309(6) 0.1018(2) 0.0570(11) Uani . . 1.000
C C15 0.5618(8) 0.9044(6) 0.1336(3) 0.0630(16) Uani . . 1.000
C C16 0.5992(7) 0.9600(5) 0.2186(3) 0.0606(13) Uani . . 1.000
C C17 0.5933(6) 0.8414(5) 0.2737(2) 0.0512(10) Uani . . 1.000
C C18 0.5479(5) 0.6616(4) 0.24206(18) 0.0409(9) Uani . . 1.000
C C19 0.5082(6) 0.6077(5) 0.1583(2) 0.0453(10) Uani . . 1.000
N N21 0.9897(6) 0.4698(4) 0.59051(19) 0.0554(10) Uani . . 1.000
N N22 1.0593(6) 0.6201(4) 0.6387(2) 0.0608(11) Uani . . 1.000
N N23 1.0793(5) 0.5710(4) 0.71148(18) 0.0531(9) Uani . . 1.000
C C24 1.0184(7) 0.2821(6) 0.7735(2) 0.0581(11) Uani . . 1.000
C C25 0.9546(7) 0.1017(6) 0.7485(3) 0.0670(16) Uani . . 1.000
C C26 0.8995(7) 0.0348(6) 0.6655(3) 0.0695(16) Uani . . 1.000
C C27 0.9026(7) 0.1394(5) 0.6052(3) 0.0605(14) Uani . . 1.000
C C28 0.9658(6) 0.3237(5) 0.6305(2) 0.0462(10) Uani . . 1.000
C C29 1.0242(5) 0.3911(5) 0.7118(2) 0.0439(10) Uani . . 1.000
N N31 0.0523(6) 0.8803(5) 0.0749(2) 0.0609(13) Uani . . 1.000
N N32 0.0951(7) 1.0044(5) 0.1374(2) 0.0673(14) Uani . . 1.000
N N33 0.0884(6) 0.9186(5) 0.2018(2) 0.0581(11) Uani . . 1.000
C C34 0.0247(7) 0.5974(7) 0.2283(3) 0.0671(16) Uani . . 1.000
C C35 -0.0210(9) 0.4337(7) 0.1856(4) 0.0788(19) Uani . . 1.000
C C36 -0.0493(8) 0.4068(6) 0.1003(4) 0.0805(18) Uani . . 1.000
C C37 -0.0293(8) 0.5435(6) 0.0545(3) 0.0688(14) Uani . . 1.000
C C38 0.0182(7) 0.7128(5) 0.0974(2) 0.0531(11) Uani . . 1.000
C C39 0.0438(6) 0.7406(5) 0.1818(2) 0.0514(11) Uani . . 1.000
O O1 0.1150(10) 0.0529(7) 0.3557(2) 0.127(2) Uani . . 1.000
O O2 0.3201(10) 0.8988(6) 0.4999(2) 0.124(2) Uani . . 1.000
H H3 0.36100 -0.00330 0.60880 0.0580 Uiso calc R 1.000
H H4 0.45880 0.35330 0.57380 0.0710 Uiso calc R 1.000
H H5 0.56690 0.63600 0.64400 0.0810 Uiso calc R 1.000
H H6 0.62540 0.68190 0.78410 0.0810 Uiso calc R 1.000
H H7 0.57990 0.44690 0.86070 0.0670 Uiso calc R 1.000
H H13 0.43520 0.35920 0.10710 0.0650 Uiso calc R 1.000
H H14 0.49230 0.69560 0.04600 0.0680 Uiso calc R 1.000
H H15 0.56870 0.99050 0.09830 0.0760 Uiso calc R 1.000
H H16 0.62860 1.08080 0.23720 0.0730 Uiso calc R 1.000
H H17 0.61810 0.87790 0.32940 0.0620 Uiso calc R 1.000
H H21 0.96190 0.46410 0.53860 0.074(15) Uiso calc R 1.000
H H23 1.12300 0.64520 0.75490 0.0640 Uiso calc R 1.000
H H24 1.05520 0.32800 0.82800 0.0700 Uiso calc R 1.000
H H25 0.94790 0.02270 0.78710 0.0800 Uiso calc R 1.000
H H26 0.85880 -0.08790 0.65150 0.0840 Uiso calc R 1.000
H H27 0.86550 0.09280 0.55080 0.0730 Uiso calc R 1.000
H H31 0.04630 0.90190 0.02520 0.0730 Uiso calc R 1.000
H H33 0.11010 0.97010 0.25110 0.10(2) Uiso calc R 1.000
H H34 0.04250 0.61440 0.28480 0.0810 Uiso calc R 1.000
H H35 -0.03420 0.33520 0.21380 0.0940 Uiso calc R 1.000
H H36 -0.08290 0.29080 0.07420 0.0970 Uiso calc R 1.000
H H37 -0.04650 0.52480 -0.00210 0.0820 Uiso calc R 1.000
H H1A 0.23890 0.07600 0.36260 0.1910 Uiso . R 1.000
H H1B 0.04880 0.12670 0.36090 0.1910 Uiso . R 1.000
H H2A 0.30780 0.97330 0.46940 0.1850 Uiso . R 1.000
H H2B 0.27160 0.79140 0.48810 0.1850 Uiso . R 1.000

loop_
_atom_type_symbol
_atom_type_description
_atom_type_scat_dispersion_real
_atom_type_scat_dispersion_imag
_atom_type_scat_source
O O 0.0106 0.0060 'International Tables Vol C Tables 4.2.6.8 and 6.1.1.4'
N N 0.0061 0.0033 'International Tables Vol C Tables 4.2.6.8 and 6.1.1.4'
Co Co 0.3494 0.9721 'International Tables Vol C Tables 4.2.6.8 and 6.1.1.4'
Cl Cl 0.1484 0.1585 'International Tables Vol C Tables 4.2.6.8 and 6.1.1.4'
H H 0.0000 0.0000 'International Tables Vol C Tables 4.2.6.8 and 6.1.1.4'
C C 0.0033 0.0016 'International Tables Vol C Tables 4.2.6.8 and 6.1.1.4'

loop_
_geom_angle_atom_site_label_1
_geom_angle_atom_site_label_2
_geom_angle_atom_site_label_3
_geom_angle
_geom_angle_publ_flag
Cl1 Co1 Cl2 106.81(5) no
Cl1 Co1 Cl3 113.73(7) no
Cl1 Co1 N1 106.87(10) no
Cl2 Co1 Cl3 116.75(6) no
Cl2 Co1 N1 105.84(10) no
Cl3 Co1 N1 106.16(11) no
Cl6 Co2 N11 102.70(11) no
Cl4 Co2 Cl6 114.49(6) no
Cl4 Co2 N11 110.22(10) no
Cl4 Co2 Cl5 108.33(6) no
Cl5 Co2 N11 109.56(10) no
Cl5 Co2 Cl6 111.40(7) no
H1A O1 H1B 125 no
N2 N1 C8 109.5(3) no
Co1 N1 N2 118.5(2) no
Co1 N1 C8 131.9(2) no
N1 N2 N3 107.4(3) no
N2 N3 C9 111.5(3) no
H2A O2 H2B 124 no
C9 N3 H3 124 no
N2 N3 H3 124 no
N12 N11 C18 109.6(3) no
Co2 N11 N12 120.6(2) no
Co2 N11 C18 129.7(2) no
N11 N12 N13 106.7(3) no
N12 N13 C19 112.7(3) no
N12 N13 H13 124 no
C19 N13 H13 124 no
N22 N21 C28 113.5(3) no
N21 N22 N23 104.1(3) no
N22 N23 C29 113.6(3) no
C28 N21 H21 123 no
N22 N21 H21 123 no
N22 N23 H23 123 no
C29 N23 H23 123 no
N32 N31 C38 112.6(3) no
N31 N32 N33 105.2(3) no
N32 N33 C39 112.3(3) no
C38 N31 H31 124 no
N32 N31 H31 124 no
C39 N33 H33 124 no
N32 N33 H33 124 no
C5 C4 C9 116.0(4) no
C4 C5 C6 122.1(4) no
C5 C6 C7 122.2(4) no
C6 C7 C8 116.4(3) no
N1 C8 C9 107.2(3) no
N1 C8 C7 131.9(3) no
C7 C8 C9 120.9(3) no
N3 C9 C8 104.5(3) no
N3 C9 C4 133.1(3) no
C4 C9 C8 122.4(4) no
C5 C4 H4 122 no
C9 C4 H4 122 no
C6 C5 H5 119 no
C4 C5 H5 119 no
C7 C6 H6 119 no
C5 C6 H6 119 no
C8 C7 H7 122 no
C6 C7 H7 122 no
C15 C14 C19 115.9(3) no
C14 C15 C16 122.6(4) no
C15 C16 C17 121.8(4) no
C16 C17 C18 116.4(3) no
C17 C18 C19 121.4(3) no
N11 C18 C19 107.4(3) no
N11 C18 C17 131.2(3) no
N13 C19 C14 134.5(3) no
C14 C19 C18 121.8(3) no
N13 C19 C18 103.7(3) no
C15 C14 H14 122 no
C19 C14 H14 122 no
C16 C15 H15 119 no
C14 C15 H15 119 no
C15 C16 H16 119 no
C17 C16 H16 119 no
C18 C17 H17 122 no
C16 C17 H17 122 no
C25 C24 C29 115.7(3) no
C24 C25 C26 121.3(4) no
C25 C26 C27 123.6(4) no
C26 C27 C28 115.4(4) no
N21 C28 C29 104.7(3) no
N21 C28 C27 133.7(3) no
C27 C28 C29 121.6(4) no
C24 C29 C28 122.5(4) no
N23 C29 C24 133.3(3) no
N23 C29 C28 104.3(3) no
C29 C24 H24 122 no
C25 C24 H24 122 no
C24 C25 H25 119 no
C26 C25 H25 119 no
C25 C26 H26 118 no
C27 C26 H26 118 no
C28 C27 H27 122 no
C26 C27 H27 122 no
C35 C34 C39 115.8(5) no
C34 C35 C36 122.5(5) no
C35 C36 C37 122.5(5) no
C36 C37 C38 115.8(5) no
N31 C38 C39 104.2(3) no
N31 C38 C37 133.7(4) no
C37 C38 C39 122.1(4) no
C34 C39 C38 121.3(4) no
N33 C39 C34 133.0(4) no
N33 C39 C38 105.7(3) no
C35 C34 H34 122 no
C39 C34 H34 122 no
C36 C35 H35 119 no
C34 C35 H35 119 no
C35 C36 H36 119 no
C37 C36 H36 119 no
C38 C37 H37 122 no
C36 C37 H37 122 no

loop_
_geom_bond_atom_site_label_1
_geom_bond_atom_site_label_2
_geom_bond_distance
_geom_bond_publ_flag
Co1 Cl1 2.2649(13) y
Co1 Cl2 2.2616(13) y
Co1 Cl3 2.2195(16) y
Co1 N1 2.027(3) y
Co2 Cl4 2.2441(13) y
Co2 Cl5 2.2450(15) y
Co2 Cl6 2.2584(16) y
Co2 N11 2.022(3) y
O1 H1B 0.82 no
O1 H1A 0.82 no
N1 C8 1.371(4) no
N1 N2 1.320(4) no
N2 N3 1.332(4) no
N3 C9 1.360(5) no
O2 H2B 0.82 no
O2 H2A 0.82 no
N3 H3 0.86 no
N11 N12 1.320(4) no
N11 C18 1.373(4) no
N12 N13 1.332(4) no
N13 C19 1.354(5) no
N13 H13 0.86 no
N21 C28 1.359(5) no
N21 N22 1.311(4) no
N22 N23 1.309(4) no
N23 C29 1.363(5) no
N21 H21 0.86 no
N23 H23 0.86 no
N31 C38 1.366(5) no
N31 N32 1.310(5) no
N32 N33 1.316(5) no
N33 C39 1.349(5) no
N31 H31 0.86 no
N33 H33 0.86 no
C4 C5 1.365(7) no
C4 C9 1.398(6) no
C5 C6 1.405(7) no
C6 C7 1.371(6) no
C7 C8 1.403(5) no
C8 C9 1.392(5) no
C4 H4 0.93 no
C5 H5 0.93 no
C6 H6 0.93 no
C7 H7 0.93 no
C14 C15 1.355(6) no
C14 C19 1.404(5) no
C15 C16 1.419(7) no
C16 C17 1.361(6) no
C17 C18 1.399(5) no
C18 C19 1.397(4) no
C14 H14 0.93 no
C15 H15 0.93 no
C16 H16 0.93 no
C17 H17 0.93 no
C24 C25 1.378(6) no
C24 C29 1.393(5) no
C25 C26 1.409(7) no
C26 C27 1.352(7) no
C27 C28 1.407(5) no
C28 C29 1.386(5) no
C24 H24 0.93 no
C25 H25 0.93 no
C26 H26 0.93 no
C27 H27 0.93 no
C34 C39 1.407(6) no
C34 C35 1.350(8) no
C35 C36 1.403(9) no
C36 C37 1.358(7) no
C37 C38 1.388(6) no
C38 C39 1.388(5) no
C34 H34 0.93 no
C35 H35 0.93 no
C36 H36 0.93 no
C37 H37 0.93 no

loop_
_geom_hbond_atom_site_label_D
_geom_hbond_atom_site_label_H
_geom_hbond_atom_site_label_A
_geom_hbond_site_symmetry_A
_geom_hbond_distance_DH
_geom_hbond_distance_HA
_geom_hbond_distance_DA
_geom_hbond_angle_DHA
_geom_hbond_publ_flag
O1 H1B Cl6 . 0.82 2.79 3.279(5) 120 y
O2 H2A O1 1_565 0.82 2.41 3.142(7) 148 y
O2 H2B Cl6 . 0.82 2.52 3.295(5) 159 y
N3 H3 O2 1_545 0.86 1.87 2.721(4) 173 y
N13 H13 Cl2 1_554 0.86 2.28 3.127(3) 169 y
N21 H21 Cl4 . 0.86 2.80 3.458(4) 134 y
N21 H21 Cl6 1_655 0.86 2.75 3.316(4) 125 y
N23 H23 Cl1 1_665 0.86 2.30 3.123(3) 160 y
N31 H31 Cl3 1_464 0.86 2.61 3.214(4) 128 y
N33 H33 O1 1_565 0.86 1.79 2.646(5) 170 y
